data_7707923
loop_
_publ_author_name
'Wang, Jinhui'
'Zhang, Xinyuan'
'Liang, Fei'
'Hu, Zhanggui'
'Wu, Yicheng'

_publ_section_title
;
 Co-crystal
 AX&#x00B7;(H<sub>3</sub>C<sub>3</sub>N<sub>3</sub>O<sub>3</sub>) (A = Na,
 Rb, Cs; X = Br, I): a series of strongly anisotropic alkali halide
 cyanurates with a planar structural motif and large birefringence.
;
_journal_issue 33
_journal_name_full 'Dalton transactions (Cambridge, England : 2003)'
_journal_page_first 11555
_journal_page_last 11561
_journal_paper_doi 10.1039/d1dt02217b
_journal_volume 50
_journal_year 2021
_chemical_formula_moiety '0.25(C12 H12 I4 N12 O12 Rb4)'
_chemical_formula_sum 'C3 H3 I N3 O3 Rb'
_chemical_formula_weight 341.45
_space_group_crystal_system orthorhombic
_space_group_IT_number 62
_space_group_name_Hall '-P 2ac 2n'
_space_group_name_H-M_alt 'P n m a'
_atom_sites_solution_hydrogens difmap
_atom_sites_solution_primary dual
_audit_creation_date 2020-12-08
_audit_creation_method
;
Olex2 1.2
(compiled 2017.08.10 svn.r3458 for OlexSys, GUI svn.r5381)
;
_audit_update_record
;
2021-06-30 deposited with the CCDC.	2021-07-26 downloaded from the CCDC.
;
_cell_angle_alpha 90
_cell_angle_beta 90
_cell_angle_gamma 90
_cell_formula_units_Z 4
_cell_length_a 7.4445(3)
_cell_length_b 8.2726(5)
_cell_length_c 13.7915(7)
_cell_measurement_reflns_used 2193
_cell_measurement_temperature 100(2)
_cell_measurement_theta_max 30.41
_cell_measurement_theta_min 2.87
_cell_volume 849.35(8)
_computing_cell_refinement 'SAINT V8.38A (?, 2016)'
_computing_data_reduction 'SAINT V8.38A (?, 2016)'
_computing_molecular_graphics 'Olex2 (Dolomanov et al., 2009)'
_computing_publication_material 'Olex2 (Dolomanov et al., 2009)'
_computing_structure_refinement 'ShelXL (Sheldrick, 2015)'
_computing_structure_solution 'ShelXT (Sheldrick, 2015)'
_diffrn_ambient_temperature 100.0
_diffrn_measured_fraction_theta_full 1.000
_diffrn_measured_fraction_theta_max 0.881
_diffrn_measurement_device_type 'CCD area detector'
_diffrn_measurement_method 'phi and omega scans'
_diffrn_radiation_monochromator graphite
_diffrn_radiation_type MoK\a
_diffrn_radiation_wavelength 0.71073
_diffrn_reflns_av_R_equivalents 0.0744
_diffrn_reflns_av_unetI/netI 0.0669
_diffrn_reflns_Laue_measured_fraction_full 1.000
_diffrn_reflns_Laue_measured_fraction_max 0.881
_diffrn_reflns_limit_h_max 10
_diffrn_reflns_limit_h_min -10
_diffrn_reflns_limit_k_max 10
_diffrn_reflns_limit_k_min -11
_diffrn_reflns_limit_l_max 20
_diffrn_reflns_limit_l_min -13
_diffrn_reflns_number 6389
_diffrn_reflns_point_group_measured_fraction_full 1.000
_diffrn_reflns_point_group_measured_fraction_max 0.881
_diffrn_reflns_theta_full 25.242
_diffrn_reflns_theta_max 32.246
_diffrn_reflns_theta_min 2.871
_exptl_absorpt_coefficient_mu 9.430
_exptl_absorpt_correction_T_max 0.7464
_exptl_absorpt_correction_T_min 0.5951
_exptl_absorpt_correction_type none
_exptl_absorpt_process_details
;
SADABS-2016/2 (Bruker,2016/2) was used for absorption correction.
wR2(int) was 0.0958 before and 0.0797 after correction.
The Ratio of minimum to maximum transmission is 0.7973.
The \l/2 correction factor is Not present.
;
_exptl_crystal_density_diffrn 2.670
_exptl_crystal_description strip
_exptl_crystal_F_000 624
_refine_diff_density_max 1.230
_refine_diff_density_min -1.529
_refine_diff_density_rms 0.267
_refine_ls_extinction_method none
_refine_ls_goodness_of_fit_ref 1.047
_refine_ls_hydrogen_treatment refall
_refine_ls_matrix_type full
_refine_ls_number_parameters 65
_refine_ls_number_reflns 1413
_refine_ls_number_restraints 0
_refine_ls_restrained_S_all 1.047
_refine_ls_R_factor_all 0.0629
_refine_ls_R_factor_gt 0.0362
_refine_ls_shift/su_max 0.002
_refine_ls_shift/su_mean 0.000
_refine_ls_structure_factor_coef Fsqd
_refine_ls_weighting_details 'w=1/[\s^2^(Fo^2^)+(0.0178P)^2^] where P=(Fo^2^+2Fc^2^)/3'
_refine_ls_weighting_scheme calc
_refine_ls_wR_factor_gt 0.0624
_refine_ls_wR_factor_ref 0.0713
_reflns_Friedel_coverage 0.000
_reflns_number_gt 1067
_reflns_number_total 1413
_reflns_threshold_expression 'I > 2\s(I)'
_cod_data_source_file d1dt02217b2.cif
_cod_data_source_block a_CCDC1
_cod_depositor_comments 'Adding full bibliography for 7707922--7707924.cif.'
_cod_database_code 7707923
_shelx_shelxl_version_number 2016/4
_shelx_space_group_comment
;
The symmetry employed for this shelxl refinement is uniquely defined
by the following loop, which should always be used as a source of
symmetry information in preference to the above space-group names.
They are only intended as comments.
;
_olex2_refinement_description
;
;
_olex2_submission_special_instructions 'No special instructions were received'

loop_
_space_group_symop_operation_xyz
'x, y, z'
'-x+1/2, -y, z+1/2'
'-x, y+1/2, -z'
'x+1/2, -y+1/2, -z+1/2'
'-x, -y, -z'
'x-1/2, y, -z-1/2'
'x, -y-1/2, z'
'-x-1/2, y-1/2, z-1/2'

loop_
_atom_site_label
_atom_site_type_symbol
_atom_site_fract_x
_atom_site_fract_y
_atom_site_fract_z
_atom_site_U_iso_or_equiv
_atom_site_adp_type
_atom_site_occupancy
_atom_site_site_symmetry_order
_atom_site_calc_flag
_atom_site_refinement_flags_posn
_atom_site_refinement_flags_adp
_atom_site_refinement_flags_occupancy
_atom_site_disorder_assembly
_atom_site_disorder_group
I1 I 0.34994(5) 0.250000 1.06639(2) 0.01456(12) Uani 1 2 d S T P . .
Rb1 Rb 0.45265(7) 0.250000 0.79675(4) 0.01488(15) Uani 1 2 d S T P . .
O2 O 0.3438(4) 0.5255(4) 0.3225(2) 0.0180(7) Uani 1 1 d . . . . .
O1 O 0.2901(5) 0.250000 0.6067(3) 0.0169(10) Uani 1 2 d S T P . .
N1 N 0.3310(5) 0.3893(5) 0.4657(3) 0.0129(7) Uani 1 1 d . . . . .
N2 N 0.3535(7) 0.250000 0.3219(3) 0.0153(11) Uani 1 2 d S T P . .
C1 C 0.3160(7) 0.250000 0.5189(4) 0.0144(13) Uani 1 2 d S T P . .
C2 C 0.3422(5) 0.3980(6) 0.3659(3) 0.0137(9) Uani 1 1 d . . . . .
H2 H 0.368(9) 0.250000 0.266(5) 0.03(2) Uiso 1 2 d S T P . .
H1 H 0.300(5) 0.470(5) 0.489(3) 0.003(11) Uiso 1 1 d . . . . .

loop_
_atom_site_aniso_label
_atom_site_aniso_U_11
_atom_site_aniso_U_22
_atom_site_aniso_U_33
_atom_site_aniso_U_23
_atom_site_aniso_U_13
_atom_site_aniso_U_12
I1 0.0164(2) 0.0168(2) 0.01052(17) 0.000 0.00024(14) 0.000
Rb1 0.0130(3) 0.0209(4) 0.0107(2) 0.000 0.0007(2) 0.000
O2 0.0244(16) 0.0116(17) 0.0181(14) 0.0042(13) 0.0031(12) -0.0003(14)
O1 0.018(2) 0.023(3) 0.0103(19) 0.000 -0.0008(16) 0.000
N1 0.0144(17) 0.009(2) 0.0149(16) -0.0023(15) -0.0001(13) 0.0019(15)
N2 0.022(3) 0.016(3) 0.008(2) 0.000 0.002(2) 0.000
C1 0.009(3) 0.020(4) 0.014(3) 0.000 -0.001(2) 0.000
C2 0.0114(19) 0.017(3) 0.0124(18) 0.0002(17) -0.0027(15) -0.0015(19)

loop_
_atom_type_symbol
_atom_type_description
_atom_type_scat_dispersion_real
_atom_type_scat_dispersion_imag
_atom_type_scat_source
C C 0.0033 0.0016 'International Tables Vol C Tables 4.2.6.8 and 6.1.1.4'
H H 0.0000 0.0000 'International Tables Vol C Tables 4.2.6.8 and 6.1.1.4'
I I -0.4742 1.8119 'International Tables Vol C Tables 4.2.6.8 and 6.1.1.4'
N N 0.0061 0.0033 'International Tables Vol C Tables 4.2.6.8 and 6.1.1.4'
O O 0.0106 0.0060 'International Tables Vol C Tables 4.2.6.8 and 6.1.1.4'
Rb Rb -0.9393 2.9676 'International Tables Vol C Tables 4.2.6.8 and 6.1.1.4'

loop_
_geom_angle_atom_site_label_1
_geom_angle_atom_site_label_2
_geom_angle_atom_site_label_3
_geom_angle
_geom_angle_site_symmetry_1
_geom_angle_site_symmetry_3
_geom_angle_publ_flag
I1 Rb1 Rb1 120.726(18) . 6_657 ?
I1 Rb1 Rb1 97.487(16) . 6_557 ?
Rb1 Rb1 Rb1 141.79(3) 6_557 6_657 ?
O2 Rb1 I1 131.24(6) 5_666 . ?
O2 Rb1 I1 131.24(6) 3_646 . ?
O2 Rb1 I1 74.17(6) 2_565 . ?
O2 Rb1 I1 74.17(6) 8_656 . ?
O2 Rb1 Rb1 47.34(6) 2_565 6_557 ?
O2 Rb1 Rb1 139.26(6) 2_565 6_657 ?
O2 Rb1 Rb1 47.33(6) 5_666 6_657 ?
O2 Rb1 Rb1 107.90(6) 3_646 6_557 ?
O2 Rb1 Rb1 47.33(6) 3_646 6_657 ?
O2 Rb1 Rb1 107.90(6) 5_666 6_557 ?
O2 Rb1 Rb1 139.26(6) 8_656 6_657 ?
O2 Rb1 Rb1 47.34(6) 8_656 6_557 ?
O2 Rb1 O2 93.26(9) 2_565 5_666 ?
O2 Rb1 O2 150.84(6) 2_565 3_646 ?
O2 Rb1 O2 93.26(9) 8_656 3_646 ?
O2 Rb1 O2 150.84(6) 8_656 5_666 ?
O2 Rb1 O2 79.43(12) 8_656 2_565 ?
O2 Rb1 O2 79.42(12) 3_646 5_666 ?
O2 Rb1 C1 118.01(8) 2_565 6_657 ?
O2 Rb1 C1 90.45(9) 5_666 6_657 ?
O2 Rb1 C1 118.01(8) 8_656 6_657 ?
O2 Rb1 C1 90.45(9) 3_646 6_657 ?
O1 Rb1 I1 143.60(8) . . ?
O1 Rb1 I1 73.70(8) 6_657 . ?
O1 Rb1 Rb1 171.18(8) 6_657 6_557 ?
O1 Rb1 Rb1 95.67(8) . 6_657 ?
O1 Rb1 Rb1 46.12(8) . 6_557 ?
O1 Rb1 Rb1 47.03(8) 6_657 6_657 ?
O1 Rb1 O2 78.72(8) 6_657 3_646 ?
O1 Rb1 O2 72.82(8) . 5_666 ?
O1 Rb1 O2 78.04(8) . 2_565 ?
O1 Rb1 O2 72.82(8) . 3_646 ?
O1 Rb1 O2 127.86(7) 6_657 2_565 ?
O1 Rb1 O2 127.86(7) 6_657 8_656 ?
O1 Rb1 O2 78.04(8) . 8_656 ?
O1 Rb1 O2 78.72(8) 6_657 5_666 ?
O1 Rb1 O1 142.70(12) 6_657 . ?
O1 Rb1 C1 15.31(12) 6_657 6_657 ?
O1 Rb1 C1 158.01(11) . 6_657 ?
C1 Rb1 I1 58.39(9) 6_657 . ?
C1 Rb1 Rb1 62.34(9) 6_657 6_657 ?
C1 Rb1 Rb1 155.87(9) 6_657 6_557 ?
Rb1 O2 Rb1 85.32(8) 2_564 5_666 ?
C2 O2 Rb1 147.2(3) . 5_666 ?
C2 O2 Rb1 127.5(3) . 2_564 ?
Rb1 O1 Rb1 86.85(11) 6_557 . ?
C1 O1 Rb1 127.0(4) . 6_557 ?
C1 O1 Rb1 146.2(4) . . ?
C1 N1 C2 125.6(4) . . ?
C2 N2 C2 126.9(5) . 7_565 ?
O1 C1 Rb1 37.7(3) . 6_557 ?
O1 C1 N1 122.7(3) . . ?
O1 C1 N1 122.7(3) . 7_565 ?
N1 C1 Rb1 115.2(3) . 6_557 ?
N1 C1 Rb1 115.2(3) 7_565 6_557 ?
N1 C1 N1 114.5(5) . 7_565 ?
O2 C2 N1 122.5(4) . . ?
O2 C2 N2 124.0(4) . . ?
N2 C2 N1 113.5(4) . . ?

loop_
_geom_bond_atom_site_label_1
_geom_bond_atom_site_label_2
_geom_bond_distance
_geom_bond_site_symmetry_2
_geom_bond_publ_flag
I1 Rb1 3.7966(6) . ?
Rb1 Rb1 3.9393(4) 6_657 ?
Rb1 Rb1 3.9392(4) 6_557 ?
Rb1 O2 2.907(3) 5_666 ?
Rb1 O2 2.906(3) 8_656 ?
Rb1 O2 2.906(3) 2_565 ?
Rb1 O2 2.907(3) 3_646 ?
Rb1 O1 2.844(4) 6_657 ?
Rb1 O1 2.887(4) . ?
Rb1 C1 3.713(6) 6_657 ?
O2 Rb1 2.906(3) 2_564 ?
O2 Rb1 2.907(3) 5_666 ?
O2 C2 1.213(5) . ?
O1 Rb1 2.843(4) 6_557 ?
O1 C1 1.227(7) . ?
N1 C1 1.370(5) . ?
N1 C2 1.381(5) . ?
N2 C2 1.369(5) . ?
N2 C2 1.369(5) 7_565 ?
C1 Rb1 3.713(6) 6_557 ?
C1 N1 1.370(5) 7_565 ?
